data_2204517
loop_
_publ_author_name
'Jin-Lei Tian'
'Ming-Jin Xie'
'Shi-Ping Yan'
'Dai-Zheng Liao'
'Zhong-Hui Jiang '
'Peng Cheng '

_publ_section_title
;
 The heptacoordinate cadmium(II) complex
 [tris(2-benzimidazolylmethyl)amine]dinitratocadmium(II)
;
_journal_issue 11
_journal_name_full 'Acta Crystallographica Section E'
_journal_page_first m1689
_journal_page_last m1691
_journal_paper_doi 10.1107/S1600536804026091
_journal_volume 60
_journal_year 2004
_chemical_formula_iupac '[Cd (N1 O3)2 (C24 H21 N7)]'
_chemical_formula_moiety 'C24 H21 Cd N9 O6'
_chemical_formula_sum 'C24 H21 Cd N9 O6'
_chemical_formula_weight 643.90
_chemical_name_systematic
;
[tris(2-benzimidazolylmethyl)amine]dinitratocadmium(II)
;
_space_group_IT_number 15
_symmetry_cell_setting monoclinic
_symmetry_space_group_name_Hall '-C 2yc'
_symmetry_space_group_name_H-M 'C 1 2/c 1'
_atom_sites_solution_hydrogens geom
_atom_sites_solution_primary direct
_atom_sites_solution_secondary difmap
_audit_creation_method SHELXL-97
_cell_angle_alpha 90.00
_cell_angle_beta 118.808(8)
_cell_angle_gamma 90.00
_cell_formula_units_Z 8
_cell_length_a 26.082(14)
_cell_length_b 14.385(7)
_cell_length_c 16.231(8)
_cell_measurement_reflns_used 885
_cell_measurement_temperature 293(2)
_cell_measurement_theta_max 25.35
_cell_measurement_theta_min 3.35
_cell_volume 5336(5)
_computing_cell_refinement SMART
_computing_data_collection 'SMART (Bruker, 1997)'
_computing_data_reduction 'SAINT? and SHELXTL (Bruker, 1997)'
_computing_molecular_graphics 'ORTEPIII (Burnett & Johnson, 1996)'
_computing_publication_material SHELXL97
_computing_structure_refinement 'SHELXL97 (Sheldrick, 1997)'
_computing_structure_solution 'SHELXS97 (Sheldrick, 1997)'
_diffrn_ambient_temperature 293(2)
_diffrn_measured_fraction_theta_full 0.982
_diffrn_measured_fraction_theta_max 0.982
_diffrn_measurement_device_type 'Bruker SMART CCD area-detector'
_diffrn_measurement_method '\f and \w scans'
_diffrn_radiation_monochromator graphite
_diffrn_radiation_source 'fine-focus sealed tube'
_diffrn_radiation_type MoK\a
_diffrn_radiation_wavelength 0.71073
_diffrn_reflns_av_R_equivalents 0.0535
_diffrn_reflns_av_sigmaI/netI 0.0861
_diffrn_reflns_limit_h_max 24
_diffrn_reflns_limit_h_min -31
_diffrn_reflns_limit_k_max 9
_diffrn_reflns_limit_k_min -17
_diffrn_reflns_limit_l_max 19
_diffrn_reflns_limit_l_min -18
_diffrn_reflns_number 11037
_diffrn_reflns_theta_full 25.35
_diffrn_reflns_theta_max 25.35
_diffrn_reflns_theta_min 3.35
_diffrn_standards_decay_% 0
_diffrn_standards_interval_count 0
_diffrn_standards_interval_time 0
_diffrn_standards_number 0
_exptl_absorpt_coefficient_mu 0.876
_exptl_absorpt_correction_T_max 0.8799
_exptl_absorpt_correction_T_min 0.7791
_exptl_absorpt_correction_type multi-scan
_exptl_absorpt_process_details '(SADABS; Sheldrick, 1996)'
_exptl_crystal_colour colorless
_exptl_crystal_density_diffrn 1.603
_exptl_crystal_density_method 'not measured'
_exptl_crystal_description block
_exptl_crystal_F_000 2592
_exptl_crystal_size_max 0.30
_exptl_crystal_size_mid 0.20
_exptl_crystal_size_min 0.15
_refine_diff_density_max 0.887
_refine_diff_density_min -0.340
_refine_ls_extinction_method none
_refine_ls_goodness_of_fit_ref 0.963
_refine_ls_hydrogen_treatment constr
_refine_ls_matrix_type full
_refine_ls_number_parameters 361
_refine_ls_number_reflns 4799
_refine_ls_number_restraints 0
_refine_ls_restrained_S_all 0.963
_refine_ls_R_factor_all 0.0794
_refine_ls_R_factor_gt 0.0386
_refine_ls_shift/su_max 0.001
_refine_ls_shift/su_mean 0.000
_refine_ls_structure_factor_coef Fsqd
_refine_ls_weighting_details 'calc w=1/[\s^2^(Fo^2^)+(0.0240P)^2^] where P=(Fo^2^+2Fc^2^)/3'
_refine_ls_weighting_scheme calc
_refine_ls_wR_factor_gt 0.0698
_refine_ls_wR_factor_ref 0.0773
_reflns_number_gt 3049
_reflns_number_total 4799
_reflns_threshold_expression I>2\s(I)
_cod_data_source_file hg6092.cif
_cod_data_source_block I
_cod_original_sg_symbol_Hall -C2yc
_cod_original_sg_symbol_H-M 'C 2/c'
_cod_database_code 2204517
_cod_database_fobs_code 2204517

loop_
_symmetry_equiv_pos_as_xyz
'x, y, z'
'-x, y, -z+1/2'
'x+1/2, y+1/2, z'
'-x+1/2, y+1/2, -z+1/2'
'-x, -y, -z'
'x, -y, z-1/2'
'-x+1/2, -y+1/2, -z'
'x+1/2, -y+1/2, z-1/2'

loop_
_atom_site_label
_atom_site_fract_x
_atom_site_fract_y
_atom_site_fract_z
_atom_site_U_iso_or_equiv
_atom_site_adp_type
_atom_site_calc_flag
_atom_site_refinement_flags
_atom_site_occupancy
_atom_site_type_symbol
Cd1 0.823376(14) 0.515687(19) 0.38317(2) 0.03324(11) Uani d . 1 Cd
N1 0.85835(16) 0.6453(2) 0.3099(2) 0.0330(9) Uani d . 1 N
N2 0.90513(15) 0.4692(2) 0.3794(2) 0.0359(9) Uani d . 1 N
N3 0.98290(15) 0.4980(2) 0.3608(2) 0.0432(10) Uani d . 1 N
H3A 1.0079 0.5287 0.3513 0.052 Uiso calc R 1 H
N4 0.82886(15) 0.6544(2) 0.4551(2) 0.0331(8) Uani d . 1 N
N5 0.83912(16) 0.8059(2) 0.4700(3) 0.0417(10) Uani d . 1 N
H5B 0.8444 0.8624 0.4585 0.050 Uiso calc R 1 H
N6 0.75158(17) 0.5495(2) 0.2269(2) 0.0351(9) Uani d . 1 N
N7 0.72710(18) 0.6062(2) 0.0858(3) 0.0443(10) Uani d . 1 N
H7B 0.7304 0.6343 0.0418 0.053 Uiso calc R 1 H
N8 0.8968(2) 0.3780(4) 0.5820(3) 0.0544(11) Uani d . 1 N
N9 0.74925(18) 0.3768(3) 0.3929(3) 0.0423(10) Uani d . 1 N
O1 0.88444(16) 0.4586(3) 0.5491(2) 0.0677(11) Uani d . 1 O
O2 0.86144(19) 0.3145(3) 0.5469(3) 0.0823(13) Uani d . 1 O
O3 0.94450(18) 0.3622(3) 0.6541(3) 0.0774(12) Uani d . 1 O
O4 0.77390(15) 0.3577(2) 0.3452(2) 0.0507(9) Uani d . 1 O
O5 0.75197(14) 0.4594(2) 0.4211(2) 0.0493(9) Uani d . 1 O
O6 0.72236(16) 0.3177(2) 0.4113(2) 0.0595(10) Uani d . 1 O
C1 0.9223(2) 0.6342(3) 0.3562(3) 0.0423(12) Uani d . 1 C
H1A 0.9401 0.6625 0.4181 0.051 Uiso calc R 1 H
H1B 0.9378 0.6647 0.3195 0.051 Uiso calc R 1 H
C2 0.93658(19) 0.5332(3) 0.3648(3) 0.0346(11) Uani d . 1 C
C3 0.9347(2) 0.3848(3) 0.3875(3) 0.0369(11) Uani d . 1 C
C4 0.9227(2) 0.2961(3) 0.4054(3) 0.0469(13) Uani d . 1 C
H4A 0.8913 0.2836 0.4158 0.056 Uiso calc R 1 H
C5 0.9596(3) 0.2273(4) 0.4071(4) 0.0619(15) Uani d . 1 C
H5A 0.9523 0.1663 0.4173 0.074 Uiso calc R 1 H
C6 1.0074(2) 0.2458(4) 0.3940(4) 0.0627(15) Uani d . 1 C
H6A 1.0315 0.1968 0.3972 0.075 Uiso calc R 1 H
C7 1.0206(2) 0.3337(4) 0.3766(3) 0.0562(14) Uani d . 1 C
H7A 1.0522 0.3459 0.3666 0.067 Uiso calc R 1 H
C8 0.9831(2) 0.4026(3) 0.3750(3) 0.0414(12) Uani d . 1 C
C9 0.8411(2) 0.7358(3) 0.3309(3) 0.0423(12) Uani d . 1 C
H9A 0.8033 0.7537 0.2797 0.051 Uiso calc R 1 H
H9B 0.8694 0.7827 0.3368 0.051 Uiso calc R 1 H
C10 0.83797(19) 0.7304(3) 0.4201(3) 0.0338(11) Uani d . 1 C
C11 0.82407(18) 0.6808(3) 0.5338(3) 0.0316(10) Uani d . 1 C
C12 0.8135(2) 0.6279(3) 0.5953(3) 0.0420(12) Uani d . 1 C
H12A 0.8093 0.5637 0.5893 0.050 Uiso calc R 1 H
C13 0.8096(2) 0.6753(4) 0.6665(3) 0.0511(14) Uani d . 1 C
H13A 0.8025 0.6420 0.7091 0.061 Uiso calc R 1 H
C14 0.8158(2) 0.7701(4) 0.6756(3) 0.0545(14) Uani d . 1 C
H14A 0.8128 0.7991 0.7243 0.065 Uiso calc R 1 H
C15 0.8264(2) 0.8231(3) 0.6160(3) 0.0499(13) Uani d . 1 C
H15A 0.8308 0.8873 0.6229 0.060 Uiso calc R 1 H
C16 0.83018(19) 0.7760(3) 0.5437(3) 0.0374(11) Uani d . 1 C
C17 0.8307(2) 0.6275(3) 0.2097(3) 0.0394(12) Uani d . 1 C
H17A 0.8526 0.5802 0.1971 0.047 Uiso calc R 1 H
H17B 0.8309 0.6838 0.1769 0.047 Uiso calc R 1 H
C18 0.7696(2) 0.5956(3) 0.1750(3) 0.0354(11) Uani d . 1 C
C19 0.6927(2) 0.5292(3) 0.1666(3) 0.0374(11) Uani d . 1 C
C20 0.6514(2) 0.4848(3) 0.1830(3) 0.0429(11) Uani d . 1 C
H20A 0.6604 0.4637 0.2426 0.051 Uiso calc R 1 H
C21 0.5967(2) 0.4732(3) 0.1077(4) 0.0561(14) Uani d . 1 C
H21A 0.5685 0.4423 0.1169 0.067 Uiso calc R 1 H
C22 0.5813(2) 0.5055(4) 0.0179(4) 0.0617(15) Uani d . 1 C
H22A 0.5438 0.4953 -0.0313 0.074 Uiso calc R 1 H
C23 0.6219(3) 0.5529(3) 0.0016(4) 0.0602(15) Uani d . 1 C
H23A 0.6121 0.5760 -0.0577 0.072 Uiso calc R 1 H
C24 0.6777(2) 0.5646(3) 0.0771(3) 0.0444(12) Uani d . 1 C

loop_
_atom_site_aniso_label
_atom_site_aniso_U_11
_atom_site_aniso_U_22
_atom_site_aniso_U_33
_atom_site_aniso_U_12
_atom_site_aniso_U_13
_atom_site_aniso_U_23
Cd1 0.0406(2) 0.02719(17) 0.03797(18) -0.00348(16) 0.02377(15) 0.00020(16)
N1 0.039(3) 0.029(2) 0.037(2) -0.0011(16) 0.023(2) -0.0017(16)
N2 0.042(2) 0.028(2) 0.043(2) 0.0002(17) 0.026(2) 0.0008(16)
N3 0.034(2) 0.046(3) 0.056(2) -0.0033(18) 0.026(2) 0.0028(19)
N4 0.042(2) 0.026(2) 0.036(2) -0.0012(16) 0.0227(19) 0.0013(16)
N5 0.049(3) 0.027(2) 0.054(3) -0.0006(17) 0.028(2) -0.0020(18)
N6 0.046(3) 0.031(2) 0.033(2) 0.0005(16) 0.023(2) 0.0002(16)
N7 0.061(3) 0.040(2) 0.036(2) 0.009(2) 0.026(2) 0.0095(18)
N8 0.050(3) 0.079(4) 0.045(3) -0.010(3) 0.031(3) -0.004(3)
N9 0.055(3) 0.039(3) 0.038(2) -0.013(2) 0.026(2) -0.0055(18)
O1 0.072(3) 0.073(3) 0.056(2) 0.010(2) 0.029(2) 0.016(2)
O2 0.082(3) 0.092(3) 0.071(3) -0.030(3) 0.035(3) -0.015(2)
O3 0.048(3) 0.105(3) 0.062(3) 0.002(2) 0.013(2) 0.034(2)
O4 0.064(3) 0.053(2) 0.049(2) -0.0073(16) 0.038(2) -0.0053(15)
O5 0.065(2) 0.036(2) 0.059(2) -0.0103(15) 0.0392(19) -0.0050(15)
O6 0.076(3) 0.051(2) 0.069(2) -0.0310(18) 0.049(2) -0.0123(17)
C1 0.053(4) 0.030(3) 0.053(3) -0.007(2) 0.032(3) -0.003(2)
C2 0.036(3) 0.033(3) 0.036(3) 0.001(2) 0.018(2) 0.004(2)
C3 0.032(3) 0.035(3) 0.037(3) 0.000(2) 0.012(2) 0.000(2)
C4 0.052(4) 0.035(3) 0.054(3) 0.002(2) 0.026(3) 0.002(2)
C5 0.062(4) 0.042(3) 0.074(4) 0.000(3) 0.028(3) 0.003(3)
C6 0.055(4) 0.050(4) 0.072(4) 0.019(3) 0.022(3) -0.001(3)
C7 0.039(4) 0.063(4) 0.062(4) 0.010(3) 0.021(3) -0.002(3)
C8 0.037(3) 0.040(3) 0.039(3) 0.008(2) 0.012(2) 0.001(2)
C9 0.056(3) 0.031(3) 0.050(3) 0.002(2) 0.034(3) 0.007(2)
C10 0.040(3) 0.026(2) 0.040(3) 0.0015(19) 0.023(2) 0.003(2)
C11 0.031(3) 0.035(3) 0.029(2) -0.0001(19) 0.015(2) 0.0001(19)
C12 0.041(3) 0.046(3) 0.039(3) 0.005(2) 0.020(2) 0.005(2)
C13 0.060(4) 0.063(4) 0.040(3) 0.011(3) 0.032(3) 0.005(3)
C14 0.053(4) 0.076(4) 0.038(3) 0.012(3) 0.025(3) -0.010(3)
C15 0.057(4) 0.041(3) 0.050(3) 0.006(2) 0.025(3) -0.010(2)
C16 0.037(3) 0.034(3) 0.043(3) 0.003(2) 0.020(2) -0.003(2)
C17 0.052(3) 0.030(3) 0.049(3) 0.003(2) 0.035(3) 0.005(2)
C18 0.052(3) 0.024(2) 0.036(3) 0.007(2) 0.026(3) 0.0020(19)
C19 0.041(3) 0.027(3) 0.042(3) 0.001(2) 0.018(2) -0.005(2)
C20 0.038(3) 0.036(3) 0.049(3) 0.005(2) 0.016(3) -0.001(2)
C21 0.049(4) 0.039(3) 0.083(4) 0.003(2) 0.033(3) -0.005(3)
C22 0.043(3) 0.057(4) 0.066(4) 0.008(3) 0.010(3) -0.010(3)
C23 0.067(4) 0.058(4) 0.044(3) 0.016(3) 0.017(3) 0.003(2)
C24 0.056(4) 0.034(3) 0.039(3) 0.009(2) 0.020(3) -0.003(2)

loop_
_atom_type_symbol
_atom_type_description
_atom_type_scat_dispersion_real
_atom_type_scat_dispersion_imag
_atom_type_scat_source
C C 0.0033 0.0016 'International Tables Vol C Tables 4.2.6.8 and 6.1.1.4'
H H 0.0000 0.0000 'International Tables Vol C Tables 4.2.6.8 and 6.1.1.4'
N N 0.0061 0.0033 'International Tables Vol C Tables 4.2.6.8 and 6.1.1.4'
O O 0.0106 0.0060 'International Tables Vol C Tables 4.2.6.8 and 6.1.1.4'
Cd Cd -0.8075 1.2024 'International Tables Vol C Tables 4.2.6.8 and 6.1.1.4'

loop_
_geom_angle_atom_site_label_1
_geom_angle_atom_site_label_2
_geom_angle_atom_site_label_3
_geom_angle
_geom_angle_publ_flag
N2 Cd1 N4 116.38(12) yes
N2 Cd1 N6 107.51(12) yes
N4 Cd1 N6 100.99(12) yes
N2 Cd1 O5 140.83(11) yes
N4 Cd1 O5 91.68(11) yes
N6 Cd1 O5 91.94(12) yes
N2 Cd1 O1 79.27(12) yes
N4 Cd1 O1 83.49(13) yes
N6 Cd1 O1 168.61(12) yes
O5 Cd1 O1 77.38(12) yes
N2 Cd1 O4 95.99(12) yes
N4 Cd1 O4 143.77(12) yes
N6 Cd1 O4 82.92(11) yes
O5 Cd1 O4 52.10(10) yes
O1 Cd1 O4 87.32(12) yes
N2 Cd1 N1 69.93(12) yes
N4 Cd1 N1 69.98(11) yes
N6 Cd1 N1 68.48(12) yes
O5 Cd1 N1 148.96(11) yes
O1 Cd1 N1 122.86(12) yes
O4 Cd1 N1 141.24(10) yes
C17 N1 C9 112.0(3) ?
C17 N1 C1 112.4(3) ?
C9 N1 C1 112.1(3) ?
C17 N1 Cd1 107.0(2) ?
C9 N1 Cd1 108.4(2) ?
C1 N1 Cd1 104.4(2) ?
C2 N2 C3 104.9(4) ?
C2 N2 Cd1 118.1(3) ?
C3 N2 Cd1 137.0(3) ?
C2 N3 C8 107.3(3) ?
C2 N3 H3A 126.3 ?
C8 N3 H3A 126.3 ?
C10 N4 C11 106.6(3) ?
C10 N4 Cd1 119.3(3) ?
C11 N4 Cd1 134.0(3) ?
C10 N5 C16 107.6(3) ?
C10 N5 H5B 126.2 ?
C16 N5 H5B 126.2 ?
C18 N6 C19 105.5(4) ?
C18 N6 Cd1 116.4(3) ?
C19 N6 Cd1 138.0(3) ?
C18 N7 C24 108.1(4) ?
C18 N7 H7B 126.0 ?
C24 N7 H7B 126.0 ?
O2 N8 O3 119.0(5) ?
O2 N8 O1 120.7(5) ?
O3 N8 O1 120.2(5) ?
O6 N9 O4 121.5(4) ?
O6 N9 O5 120.2(4) ?
O4 N9 O5 118.3(3) ?
N8 O1 Cd1 131.2(3) ?
N9 O4 Cd1 90.3(2) ?
N9 O5 Cd1 98.1(2) ?
N1 C1 C2 108.9(3) ?
N1 C1 H1A 109.9 ?
C2 C1 H1A 109.9 ?
N1 C1 H1B 109.9 ?
C2 C1 H1B 109.9 ?
H1A C1 H1B 108.3 ?
N2 C2 N3 113.3(4) ?
N2 C2 C1 123.0(4) ?
N3 C2 C1 123.7(4) ?
C4 C3 C8 121.0(4) ?
C4 C3 N2 130.4(4) ?
C8 C3 N2 108.7(4) ?
C5 C4 C3 116.4(5) ?
C5 C4 H4A 121.8 ?
C3 C4 H4A 121.8 ?
C4 C5 C6 122.2(5) ?
C4 C5 H5A 118.9 ?
C6 C5 H5A 118.9 ?
C7 C6 C5 122.6(5) ?
C7 C6 H6A 118.7 ?
C5 C6 H6A 118.7 ?
C6 C7 C8 114.8(5) ?
C6 C7 H7A 122.6 ?
C8 C7 H7A 122.6 ?
C7 C8 N3 131.1(5) ?
C7 C8 C3 123.1(5) ?
N3 C8 C3 105.8(4) ?
N1 C9 C10 110.2(3) ?
N1 C9 H9A 109.6 ?
C10 C9 H9A 109.6 ?
N1 C9 H9B 109.6 ?
C10 C9 H9B 109.6 ?
H9A C9 H9B 108.1 ?
N4 C10 N5 111.7(4) ?
N4 C10 C9 124.9(4) ?
N5 C10 C9 123.1(4) ?
C16 C11 C12 120.9(4) ?
C16 C11 N4 108.6(3) ?
C12 C11 N4 130.4(4) ?
C11 C12 C13 116.8(4) ?
C11 C12 H12A 121.6 ?
C13 C12 H12A 121.6 ?
C14 C13 C12 121.7(4) ?
C14 C13 H13A 119.1 ?
C12 C13 H13A 119.1 ?
C15 C14 C13 122.3(4) ?
C15 C14 H14A 118.9 ?
C13 C14 H14A 118.9 ?
C14 C15 C16 116.5(5) ?
C14 C15 H15A 121.8 ?
C16 C15 H15A 121.8 ?
C11 C16 N5 105.4(4) ?
C11 C16 C15 121.8(4) ?
N5 C16 C15 132.8(4) ?
N1 C17 C18 110.0(3) ?
N1 C17 H17A 109.7 ?
C18 C17 H17A 109.7 ?
N1 C17 H17B 109.7 ?
C18 C17 H17B 109.7 ?
H17A C17 H17B 108.2 ?
N6 C18 N7 112.4(4) ?
N6 C18 C17 124.0(4) ?
N7 C18 C17 123.5(4) ?
C20 C19 N6 131.0(4) ?
C20 C19 C24 120.8(5) ?
N6 C19 C24 108.2(4) ?
C21 C20 C19 117.2(5) ?
C21 C20 H20A 121.4 ?
C19 C20 H20A 121.4 ?
C20 C21 C22 122.9(5) ?
C20 C21 H21A 118.5 ?
C22 C21 H21A 118.5 ?
C23 C22 C21 120.2(5) ?
C23 C22 H22A 119.9 ?
C21 C22 H22A 119.9 ?
C22 C23 C24 117.6(5) ?
C22 C23 H23A 121.2 ?
C24 C23 H23A 121.2 ?
N7 C24 C23 132.9(5) ?
N7 C24 C19 105.9(4) ?
C23 C24 C19 121.2(5) ?

loop_
_geom_bond_atom_site_label_1
_geom_bond_atom_site_label_2
_geom_bond_distance
_geom_bond_publ_flag
Cd1 N2 2.263(4) yes
Cd1 N4 2.281(3) yes
Cd1 N6 2.366(4) yes
Cd1 O5 2.369(3) yes
Cd1 O1 2.515(4) yes
Cd1 O4 2.539(3) yes
Cd1 N1 2.602(3) yes
N1 C17 1.449(5) ?
N1 C9 1.470(5) ?
N1 C1 1.472(5) ?
N2 C2 1.328(5) ?
N2 C3 1.411(5) ?
N3 C2 1.339(5) ?
N3 C8 1.391(5) ?
N3 H3A 0.8600 ?
N4 C10 1.305(5) ?
N4 C11 1.395(5) ?
N5 C10 1.346(5) ?
N5 C16 1.392(5) ?
N5 H5B 0.8600 ?
N6 C18 1.324(5) ?
N6 C19 1.397(5) ?
N7 C18 1.342(5) ?
N7 C24 1.364(6) ?
N7 H7B 0.8600 ?
N8 O2 1.227(5) ?
N8 O3 1.252(5) ?
N8 O1 1.252(5) ?
N9 O6 1.226(4) ?
N9 O4 1.253(4) ?
N9 O5 1.264(4) ?
C1 C2 1.488(6) ?
C1 H1A 0.9700 ?
C1 H1B 0.9700 ?
C3 C4 1.377(6) ?
C3 C8 1.397(6) ?
C4 C5 1.371(7) ?
C4 H4A 0.9300 ?
C5 C6 1.389(7) ?
C5 H5A 0.9300 ?
C6 C7 1.375(7) ?
C6 H6A 0.9300 ?
C7 C8 1.382(6) ?
C7 H7A 0.9300 ?
C9 C10 1.491(6) ?
C9 H9A 0.9700 ?
C9 H9B 0.9700 ?
C11 C16 1.379(5) ?
C11 C12 1.385(6) ?
C12 C13 1.387(6) ?
C12 H12A 0.9300 ?
C13 C14 1.374(6) ?
C13 H13A 0.9300 ?
C14 C15 1.360(7) ?
C14 H14A 0.9300 ?
C15 C16 1.400(6) ?
C15 H15A 0.9300 ?
C17 C18 1.484(6) ?
C17 H17A 0.9700 ?
C17 H17B 0.9700 ?
C19 C20 1.385(6) ?
C19 C24 1.405(6) ?
C20 C21 1.371(6) ?
C20 H20A 0.9300 ?
C21 C22 1.392(7) ?
C21 H21A 0.9300 ?
C22 C23 1.387(7) ?
C22 H22A 0.9300 ?
C23 C24 1.390(7) ?
C23 H23A 0.9300 ?

loop_
_geom_torsion_atom_site_label_1
_geom_torsion_atom_site_label_2
_geom_torsion_atom_site_label_3
_geom_torsion_atom_site_label_4
_geom_torsion
N2 Cd1 N1 C17 88.9(3)
N4 Cd1 N1 C17 -141.6(3)
N6 Cd1 N1 C17 -30.3(2)
O5 Cd1 N1 C17 -84.6(3)
O1 Cd1 N1 C17 150.7(2)
O4 Cd1 N1 C17 15.0(3)
N2 Cd1 N1 C9 -150.1(3)
N4 Cd1 N1 C9 -20.6(3)
N6 Cd1 N1 C9 90.6(3)
O5 Cd1 N1 C9 36.4(4)
O1 Cd1 N1 C9 -88.3(3)
O4 Cd1 N1 C9 136.0(3)
N2 Cd1 N1 C1 -30.5(2)
N4 Cd1 N1 C1 99.1(2)
N6 Cd1 N1 C1 -149.7(3)
O5 Cd1 N1 C1 156.0(2)
O1 Cd1 N1 C1 31.3(3)
O4 Cd1 N1 C1 -104.4(3)
N4 Cd1 N2 C2 -38.8(3)
N6 Cd1 N2 C2 73.6(3)
O5 Cd1 N2 C2 -170.1(3)
O1 Cd1 N2 C2 -115.9(3)
O4 Cd1 N2 C2 158.0(3)
N1 Cd1 N2 C2 15.2(3)
N4 Cd1 N2 C3 142.4(4)
N6 Cd1 N2 C3 -105.3(4)
O5 Cd1 N2 C3 11.0(5)
O1 Cd1 N2 C3 65.2(4)
O4 Cd1 N2 C3 -20.9(4)
N1 Cd1 N2 C3 -163.7(4)
N2 Cd1 N4 C10 63.1(3)
N6 Cd1 N4 C10 -52.9(3)
O5 Cd1 N4 C10 -145.2(3)
O1 Cd1 N4 C10 137.7(3)
O4 Cd1 N4 C10 -145.9(3)
N1 Cd1 N4 C10 9.1(3)
N2 Cd1 N4 C11 -117.5(4)
N6 Cd1 N4 C11 126.5(4)
O5 Cd1 N4 C11 34.2(4)
O1 Cd1 N4 C11 -42.9(4)
O4 Cd1 N4 C11 33.4(5)
N1 Cd1 N4 C11 -171.5(4)
N2 Cd1 N6 C18 -42.3(3)
N4 Cd1 N6 C18 80.1(3)
O5 Cd1 N6 C18 172.2(3)
O1 Cd1 N6 C18 -167.6(5)
O4 Cd1 N6 C18 -136.4(3)
N1 Cd1 N6 C18 16.9(3)
N2 Cd1 N6 C19 132.0(4)
N4 Cd1 N6 C19 -105.6(4)
O5 Cd1 N6 C19 -13.5(4)
O1 Cd1 N6 C19 6.7(8)
O4 Cd1 N6 C19 37.9(4)
N1 Cd1 N6 C19 -168.7(4)
O2 N8 O1 Cd1 -33.9(6)
O3 N8 O1 Cd1 149.6(3)
N2 Cd1 O1 N8 -75.0(4)
N4 Cd1 O1 N8 166.5(4)
N6 Cd1 O1 N8 52.6(8)
O5 Cd1 O1 N8 73.3(4)
O4 Cd1 O1 N8 21.6(4)
N1 Cd1 O1 N8 -132.4(4)
O6 N9 O4 Cd1 -170.8(4)
O5 N9 O4 Cd1 10.2(4)
N2 Cd1 O4 N9 148.9(2)
N4 Cd1 O4 N9 -5.1(3)
N6 Cd1 O4 N9 -104.1(3)
O5 Cd1 O4 N9 -6.1(2)
O1 Cd1 O4 N9 70.0(3)
N1 Cd1 O4 N9 -145.9(2)
O6 N9 O5 Cd1 169.9(4)
O4 N9 O5 Cd1 -11.1(4)
N2 Cd1 O5 N9 -35.7(3)
N4 Cd1 O5 N9 -173.4(2)
N6 Cd1 O5 N9 85.5(2)
O1 Cd1 O5 N9 -90.5(2)
O4 Cd1 O5 N9 6.1(2)
N1 Cd1 O5 N9 134.6(2)
C17 N1 C1 C2 -75.1(4)
C9 N1 C1 C2 157.7(3)
Cd1 N1 C1 C2 40.6(4)
C3 N2 C2 N3 1.2(5)
Cd1 N2 C2 N3 -178.0(3)
C3 N2 C2 C1 -177.2(4)
Cd1 N2 C2 C1 3.6(5)
C8 N3 C2 N2 -0.7(5)
C8 N3 C2 C1 177.8(4)
N1 C1 C2 N2 -34.2(5)
N1 C1 C2 N3 147.4(4)
C2 N2 C3 C4 178.1(5)
Cd1 N2 C3 C4 -2.9(7)
C2 N2 C3 C8 -1.3(5)
Cd1 N2 C3 C8 177.7(3)
C8 C3 C4 C5 -2.0(7)
N2 C3 C4 C5 178.7(5)
C3 C4 C5 C6 1.7(8)
C4 C5 C6 C7 -1.4(9)
C5 C6 C7 C8 1.3(8)
C6 C7 C8 N3 179.2(5)
C6 C7 C8 C3 -1.7(7)
C2 N3 C8 C7 179.0(5)
C2 N3 C8 C3 -0.2(5)
C4 C3 C8 C7 2.1(7)
N2 C3 C8 C7 -178.4(4)
C4 C3 C8 N3 -178.6(4)
N2 C3 C8 N3 0.9(5)
C17 N1 C9 C10 145.9(4)
C1 N1 C9 C10 -86.6(4)
Cd1 N1 C9 C10 28.2(4)
C11 N4 C10 N5 -0.5(5)
Cd1 N4 C10 N5 179.1(3)
C11 N4 C10 C9 -175.0(4)
Cd1 N4 C10 C9 4.6(6)
C16 N5 C10 N4 0.2(5)
C16 N5 C10 C9 174.8(4)
N1 C9 C10 N4 -24.8(6)
N1 C9 C10 N5 161.3(4)
C10 N4 C11 C16 0.5(5)
Cd1 N4 C11 C16 -178.9(3)
C10 N4 C11 C12 178.9(5)
Cd1 N4 C11 C12 -0.6(7)
C16 C11 C12 C13 -0.1(6)
N4 C11 C12 C13 -178.3(4)
C11 C12 C13 C14 0.0(7)
C12 C13 C14 C15 -0.1(8)
C13 C14 C15 C16 0.4(7)
C12 C11 C16 N5 -178.9(4)
N4 C11 C16 N5 -0.4(5)
C12 C11 C16 C15 0.4(7)
N4 C11 C16 C15 178.9(4)
C10 N5 C16 C11 0.1(5)
C10 N5 C16 C15 -179.1(5)
C14 C15 C16 C11 -0.5(7)
C14 C15 C16 N5 178.6(5)
C9 N1 C17 C18 -79.4(4)
C1 N1 C17 C18 153.3(3)
Cd1 N1 C17 C18 39.2(4)
C19 N6 C18 N7 -0.3(4)
Cd1 N6 C18 N7 175.7(2)
C19 N6 C18 C17 -177.1(4)
Cd1 N6 C18 C17 -1.0(5)
C24 N7 C18 N6 -0.2(5)
C24 N7 C18 C17 176.5(4)
N1 C17 C18 N6 -29.2(5)
N1 C17 C18 N7 154.4(4)
C18 N6 C19 C20 -177.9(4)
Cd1 N6 C19 C20 7.4(7)
C18 N6 C19 C24 0.8(4)
Cd1 N6 C19 C24 -173.9(3)
N6 C19 C20 C21 -178.5(4)
C24 C19 C20 C21 3.0(6)
C19 C20 C21 C22 -1.3(7)
C20 C21 C22 C23 -0.8(7)
C21 C22 C23 C24 1.3(7)
C18 N7 C24 C23 -178.7(5)
C18 N7 C24 C19 0.7(4)
C22 C23 C24 N7 179.7(5)
C22 C23 C24 C19 0.4(7)
C20 C19 C24 N7 177.9(4)
N6 C19 C24 N7 -0.9(4)
C20 C19 C24 C23 -2.6(6)
N6 C19 C24 C23 178.6(4)
